data_7709330
loop_
_publ_author_name
'Greenacre, Victoria K.'
'Hector, Andrew L.'
'Huang, Ruomeng'
'Levason, William'
'Sethi, Vikesh'
'Reid, Gillian'

_publ_section_title
;
 Tungsten(vi) selenide tetrachloride, WSeCl4 -- synthesis, properties,
 coordination complexes and application of [WSeCl4(SenBu2)] for CVD growth
 of WSe2 thin films
;
_journal_name_full 'Dalton Transactions'
_journal_paper_doi 10.1039/D1DT03980F
_journal_year 2022
_chemical_formula_moiety 'C18 H15 Cl4 O P Se W'
_chemical_formula_sum 'C18 H15 Cl4 O P Se W'
_chemical_formula_weight 682.88
_chemical_properties_physical Air-sensitive,Moisture-sensitive,Oxygen-sensitive
_space_group_crystal_system monoclinic
_space_group_IT_number 14
_space_group_name_Hall '-P 2yn'
_space_group_name_H-M_alt 'P 1 21/n 1'
_atom_sites_solution_hydrogens geom
_atom_sites_solution_primary dual
_audit_creation_date 2021-01-05
_audit_creation_method
;
Olex2 1.3
(compiled 2020.11.12 svn.r5f609507 for OlexSys, GUI svn.r6226)
;
_audit_update_record
;
2021-11-15 deposited with the CCDC.	2022-01-07 downloaded from the CCDC.
;
_cell_angle_alpha 90
_cell_angle_beta 96.3449(12)
_cell_angle_gamma 90
_cell_formula_units_Z 4
_cell_length_a 12.59105(17)
_cell_length_b 11.06907(14)
_cell_length_c 15.00109(19)
_cell_measurement_reflns_used 28280
_cell_measurement_temperature 100(2)
_cell_measurement_theta_max 32.7420
_cell_measurement_theta_min 2.1200
_cell_volume 2077.91(5)
_computing_cell_refinement 'CrysAlisPro 1.171.40.84a (Rigaku OD, 2020)'
_computing_data_collection 'CrysAlisPro 1.171.40.84a (Rigaku OD, 2020)'
_computing_data_reduction 'CrysAlisPro 1.171.40.84a (Rigaku OD, 2020)'
_computing_molecular_graphics 'Olex2 1.3 (Dolomanov et al., 2009)'
_computing_publication_material 'Olex2 1.3 (Dolomanov et al., 2009)'
_computing_structure_refinement 'SHELXL 2018/3 (Sheldrick, 2015)'
_computing_structure_solution 'SHELXT  (Sheldrick, 2015)'
_diffrn_ambient_temperature 100(2)
_diffrn_detector 'hybrid pixel detector'
_diffrn_detector_area_resol_mean 10
_diffrn_detector_dtime 0.000
_diffrn_detector_type 'Rigaku, HyPix 6000'
_diffrn_measured_fraction_theta_full 0.999
_diffrn_measured_fraction_theta_max 0.894
_diffrn_measurement_details
;
List of Runs (angles in degrees, time in seconds):

  # Type    Start    End  Width  t~exp~   \w     \q     \k     \f   Frames
#--------------------------------------------------------------------------
  1  \w    -98.00  22.00   0.50    3.63    --   -8.30 -60.00 -60.00  240
  2  \w    -98.00  22.00   0.50    3.63    --   -8.30 -60.00  60.00  240
  3  \w    -98.00  21.00   0.50    3.63    --   -8.30 -57.00-180.00  238
  4  \w    -98.00  81.00   0.50    3.63    --   -8.30   0.00 -90.00  358
  5  \w    -39.00  32.00   0.50    3.63    --   -8.30  38.00 -60.00  142
  6  \w    -38.00  81.00   0.50    3.63    --   -8.30  57.00  30.00  238
;
_diffrn_measurement_device 'four-circle diffractometer'
_diffrn_measurement_device_details 'Rigaku, AFC12 \k goniometer'
_diffrn_measurement_device_type
'Rigaku FRE+ equipped with VHF Varimax confocal mirrors and an AFC12 goniometer and HyPix 6000 detector'
_diffrn_measurement_method 'profile data from \w-scans'
_diffrn_measurement_specimen_support 'MiTeGen MicroLoop'
_diffrn_orient_matrix_type 'CrysAlisPro convention (1999,Acta A55,543-557)'
_diffrn_orient_matrix_UB_11 0.0279067000
_diffrn_orient_matrix_UB_12 0.0307615000
_diffrn_orient_matrix_UB_13 0.0369186000
_diffrn_orient_matrix_UB_21 -0.0481795000
_diffrn_orient_matrix_UB_22 0.0054633000
_diffrn_orient_matrix_UB_23 0.0201322000
_diffrn_orient_matrix_UB_31 0.0106884000
_diffrn_orient_matrix_UB_32 -0.0559255000
_diffrn_orient_matrix_UB_33 0.0222552000
_diffrn_radiation_collimation 0.2
_diffrn_radiation_monochromator 'Confocal mirrors, VHF Varimax'
_diffrn_radiation_probe x-ray
_diffrn_radiation_type 'Mo K\a'
_diffrn_radiation_wavelength 0.71073
_diffrn_radiation_xray_symbol K-L~3~
_diffrn_reflns_av_R_equivalents 0.0411
_diffrn_reflns_av_unetI/netI 0.0271
_diffrn_reflns_Laue_measured_fraction_full 0.999
_diffrn_reflns_Laue_measured_fraction_max 0.894
_diffrn_reflns_limit_h_max 18
_diffrn_reflns_limit_h_min -18
_diffrn_reflns_limit_k_max 16
_diffrn_reflns_limit_k_min -15
_diffrn_reflns_limit_l_max 21
_diffrn_reflns_limit_l_min -21
_diffrn_reflns_number 56394
_diffrn_reflns_point_group_measured_fraction_full 0.999
_diffrn_reflns_point_group_measured_fraction_max 0.894
_diffrn_reflns_theta_full 25.242
_diffrn_reflns_theta_max 32.811
_diffrn_reflns_theta_min 2.292
_diffrn_source 'Rotating Anode'
_diffrn_source_current 55.0
_diffrn_source_power 2.475
_diffrn_source_target Mo
_diffrn_source_type 'Rigaku FRE+'
_diffrn_source_voltage 45.0
_exptl_absorpt_coefficient_mu 7.908
_exptl_absorpt_correction_T_max 1.00000
_exptl_absorpt_correction_T_min 0.70095
_exptl_absorpt_correction_type multi-scan
_exptl_absorpt_process_details
;
CrysAlisPro 1.171.40.84a (Rigaku Oxford Diffraction, 2020)
Empirical absorption correction using spherical harmonics,
implemented in SCALE3 ABSPACK scaling algorithm.
;
_exptl_crystal_colour 'clear intense green'
_exptl_crystal_density_diffrn 2.183
_exptl_crystal_description block
_exptl_crystal_F_000 1288
_exptl_crystal_recrystallization_method 'Re-crystallisation from solvent: DCM'
_exptl_crystal_size_max 0.1
_exptl_crystal_size_mid 0.1
_exptl_crystal_size_min 0.05
_refine_diff_density_max 1.015
_refine_diff_density_min -0.891
_refine_diff_density_rms 0.127
_refine_ls_extinction_method none
_refine_ls_goodness_of_fit_ref 1.019
_refine_ls_hydrogen_treatment constr
_refine_ls_matrix_type full
_refine_ls_number_parameters 235
_refine_ls_number_reflns 6896
_refine_ls_number_restraints 0
_refine_ls_restrained_S_all 1.019
_refine_ls_R_factor_all 0.0274
_refine_ls_R_factor_gt 0.0205
_refine_ls_shift/su_max 0.002
_refine_ls_shift/su_mean 0.000
_refine_ls_structure_factor_coef Fsqd
_refine_ls_weighting_details 'w=1/[\s^2^(Fo^2^)+(0.0096P)^2^+3.0164P] where P=(Fo^2^+2Fc^2^)/3'
_refine_ls_weighting_scheme calc
_refine_ls_wR_factor_gt 0.0368
_refine_ls_wR_factor_ref 0.0380
_reflns_Friedel_coverage 0.000
_reflns_number_gt 6143
_reflns_number_total 6896
_reflns_threshold_expression 'I > 2\s(I)'
_cod_data_source_file d1dt03980f3.cif
_cod_data_source_block vgwsecl4(opph3)
_cod_database_code 7709330
_shelx_shelxl_version_number 2018/3
_chemical_oxdiff_formula 'W Se Cl4 O P C18 H15'
_chemical_oxdiff_usercomment 'emerald green small chunk'
_shelx_space_group_comment
;
The symmetry employed for this shelxl refinement is uniquely defined
by the following loop, which should always be used as a source of
symmetry information in preference to the above space-group names.
They are only intended as comments.
;
_shelx_estimated_absorpt_t_max 0.693
_shelx_estimated_absorpt_t_min 0.505
_reflns_odcompleteness_completeness 99.96
_reflns_odcompleteness_iscentric 1
_reflns_odcompleteness_theta 28.64
_olex2_refinement_description
;
1. Fixed Uiso
 At 1.2 times of:
  All C(H) groups
2.a Aromatic/amide H refined with riding coordinates:
 C2(H2), C3(H3), C4(H4), C5(H5), C6(H6), C8(H8), C9(H9), C10(H10), C11(H11),
 C12(H12), C14(H14), C15(H15), C16(H16), C17(H17), C18(H18)
;
_olex2_submission_special_instructions 'No special instructions were received'
_oxdiff_exptl_absorpt_empirical_details
;
Empirical correction (ABSPACK) includes:
- Absorption correction using spherical harmonics
- Frame scaling
;
_oxdiff_exptl_absorpt_empirical_full_max 3.334
_oxdiff_exptl_absorpt_empirical_full_min 0.376

loop_
_space_group_symop_operation_xyz
'x, y, z'
'-x+1/2, y+1/2, -z+1/2'
'-x, -y, -z'
'x-1/2, -y-1/2, z-1/2'

loop_
_atom_site_label
_atom_site_type_symbol
_atom_site_fract_x
_atom_site_fract_y
_atom_site_fract_z
_atom_site_U_iso_or_equiv
_atom_site_adp_type
_atom_site_occupancy
_atom_site_site_symmetry_order
_atom_site_calc_flag
_atom_site_refinement_flags_posn
_atom_site_refinement_flags_adp
_atom_site_refinement_flags_occupancy
_atom_site_disorder_assembly
_atom_site_disorder_group
W1 W 0.37659(2) 0.52742(2) 0.29379(2) 0.00955(2) Uani 1 1 d . . . . .
Se1 Se 0.22720(2) 0.63721(2) 0.28677(2) 0.01694(5) Uani 1 1 d . . . . .
Cl1 Cl 0.47418(4) 0.65485(4) 0.20744(3) 0.01619(10) Uani 1 1 d . . . . .
Cl2 Cl 0.32379(4) 0.41862(5) 0.16116(3) 0.01431(9) Uani 1 1 d . . . . .
Cl3 Cl 0.31562(4) 0.36862(5) 0.37553(3) 0.01631(10) Uani 1 1 d . . . . .
Cl4 Cl 0.46176(4) 0.61437(5) 0.42331(3) 0.01663(10) Uani 1 1 d . . . . .
P1 P 0.60507(4) 0.32449(5) 0.29112(3) 0.00992(9) Uani 1 1 d . . . . .
O1 O 0.52021(12) 0.41856(13) 0.29932(10) 0.0131(3) Uani 1 1 d . . . . .
C1 C 0.71358(16) 0.34243(19) 0.37839(13) 0.0134(4) Uani 1 1 d . . . . .
C2 C 0.73595(18) 0.4578(2) 0.41276(15) 0.0195(4) Uani 1 1 d . . . . .
H2 H 0.690845 0.523933 0.393885 0.023 Uiso 1 1 calc R U . . .
C3 C 0.8251(2) 0.4751(3) 0.47504(16) 0.0263(5) Uani 1 1 d . . . . .
H3 H 0.841221 0.553301 0.498859 0.032 Uiso 1 1 calc R U . . .
C4 C 0.8902(2) 0.3784(3) 0.50220(15) 0.0289(6) Uani 1 1 d . . . . .
H4 H 0.951485 0.390984 0.544091 0.035 Uiso 1 1 calc R U . . .
C5 C 0.8675(2) 0.2638(3) 0.46935(16) 0.0277(6) Uani 1 1 d . . . . .
H5 H 0.912518 0.197967 0.489069 0.033 Uiso 1 1 calc R U . . .
C6 C 0.77836(19) 0.2447(2) 0.40719(15) 0.0207(5) Uani 1 1 d . . . . .
H6 H 0.761906 0.165848 0.384663 0.025 Uiso 1 1 calc R U . . .
C7 C 0.65932(16) 0.33884(18) 0.18558(13) 0.0118(4) Uani 1 1 d . . . . .
C8 C 0.75988(18) 0.2942(2) 0.17283(15) 0.0186(4) Uani 1 1 d . . . . .
H8 H 0.803113 0.257352 0.221228 0.022 Uiso 1 1 calc R U . . .
C9 C 0.79707(18) 0.3036(2) 0.08901(15) 0.0206(5) Uani 1 1 d . . . . .
H9 H 0.865691 0.273132 0.080271 0.025 Uiso 1 1 calc R U . . .
C10 C 0.73421(18) 0.3572(2) 0.01857(15) 0.0173(4) Uani 1 1 d . . . . .
H10 H 0.759584 0.362870 -0.038616 0.021 Uiso 1 1 calc R U . . .
C11 C 0.63434(19) 0.4028(2) 0.03092(15) 0.0192(4) Uani 1 1 d . . . . .
H11 H 0.591737 0.440235 -0.017556 0.023 Uiso 1 1 calc R U . . .
C12 C 0.59664(17) 0.3936(2) 0.11415(14) 0.0166(4) Uani 1 1 d . . . . .
H12 H 0.528086 0.424515 0.122560 0.020 Uiso 1 1 calc R U . . .
C13 C 0.55499(16) 0.17329(18) 0.29878(13) 0.0119(4) Uani 1 1 d . . . . .
C14 C 0.56020(18) 0.08940(19) 0.22991(14) 0.0156(4) Uani 1 1 d . . . . .
H14 H 0.594087 0.110704 0.178607 0.019 Uiso 1 1 calc R U . . .
C15 C 0.51620(19) -0.0249(2) 0.23586(15) 0.0198(4) Uani 1 1 d . . . . .
H15 H 0.520621 -0.081842 0.189016 0.024 Uiso 1 1 calc R U . . .
C16 C 0.46559(19) -0.0561(2) 0.31055(16) 0.0189(4) Uani 1 1 d . . . . .
H16 H 0.434106 -0.133673 0.314097 0.023 Uiso 1 1 calc R U . . .
C17 C 0.46109(18) 0.0267(2) 0.38023(15) 0.0169(4) Uani 1 1 d . . . . .
H17 H 0.427061 0.005128 0.431392 0.020 Uiso 1 1 calc R U . . .
C18 C 0.50625(17) 0.14049(19) 0.37488(14) 0.0145(4) Uani 1 1 d . . . . .
H18 H 0.504138 0.196214 0.422822 0.017 Uiso 1 1 calc R U . . .

loop_
_atom_site_aniso_label
_atom_site_aniso_U_11
_atom_site_aniso_U_22
_atom_site_aniso_U_33
_atom_site_aniso_U_23
_atom_site_aniso_U_13
_atom_site_aniso_U_12
W1 0.00987(4) 0.00824(4) 0.01082(4) -0.00003(3) 0.00249(3) 0.00016(3)
Se1 0.01401(10) 0.01431(10) 0.02256(11) -0.00105(8) 0.00232(8) 0.00412(8)
Cl1 0.0207(2) 0.0123(2) 0.0166(2) 0.00089(18) 0.00674(19) -0.00367(18)
Cl2 0.0158(2) 0.0142(2) 0.0129(2) -0.00242(18) 0.00158(17) -0.00161(18)
Cl3 0.0197(3) 0.0126(2) 0.0180(2) 0.00309(18) 0.00824(19) -0.00083(18)
Cl4 0.0183(2) 0.0180(2) 0.0134(2) -0.00378(18) 0.00097(18) -0.00216(19)
P1 0.0092(2) 0.0106(2) 0.0099(2) 0.00009(18) 0.00078(17) 0.00110(18)
O1 0.0125(7) 0.0131(7) 0.0141(7) 0.0008(6) 0.0037(5) 0.0043(6)
C1 0.0107(9) 0.0194(10) 0.0103(9) -0.0003(8) 0.0020(7) -0.0008(7)
C2 0.0154(10) 0.0234(11) 0.0202(11) -0.0067(9) 0.0047(8) -0.0036(9)
C3 0.0183(11) 0.0410(15) 0.0205(11) -0.0151(11) 0.0067(9) -0.0105(11)
C4 0.0150(11) 0.0596(19) 0.0116(10) -0.0015(11) -0.0011(8) -0.0101(11)
C5 0.0170(12) 0.0453(16) 0.0196(11) 0.0129(11) -0.0036(9) 0.0037(11)
C6 0.0179(11) 0.0245(12) 0.0188(11) 0.0043(9) -0.0017(9) -0.0010(9)
C7 0.0116(9) 0.0112(9) 0.0131(9) -0.0011(7) 0.0033(7) -0.0009(7)
C8 0.0136(10) 0.0236(11) 0.0188(10) 0.0028(9) 0.0023(8) 0.0047(8)
C9 0.0148(11) 0.0262(12) 0.0222(11) 0.0012(9) 0.0081(9) 0.0063(9)
C10 0.0212(11) 0.0173(10) 0.0149(10) -0.0009(8) 0.0085(8) -0.0003(8)
C11 0.0199(11) 0.0238(12) 0.0139(10) 0.0038(8) 0.0017(8) 0.0034(9)
C12 0.0133(10) 0.0217(11) 0.0151(10) 0.0013(8) 0.0028(8) 0.0042(8)
C13 0.0107(9) 0.0116(9) 0.0133(9) 0.0011(7) 0.0009(7) 0.0016(7)
C14 0.0188(11) 0.0148(10) 0.0134(9) -0.0001(8) 0.0034(8) -0.0003(8)
C15 0.0250(12) 0.0138(10) 0.0207(11) -0.0037(9) 0.0033(9) -0.0001(9)
C16 0.0202(11) 0.0106(10) 0.0260(11) 0.0019(8) 0.0030(9) -0.0019(8)
C17 0.0162(10) 0.0181(10) 0.0167(10) 0.0042(8) 0.0029(8) 0.0015(8)
C18 0.0153(10) 0.0148(10) 0.0135(9) 0.0005(8) 0.0019(8) 0.0022(8)

loop_
_atom_type_symbol
_atom_type_description
_atom_type_scat_dispersion_real
_atom_type_scat_dispersion_imag
_atom_type_scat_source
C C 0.0033 0.0016 'International Tables Vol C Tables 4.2.6.8 and 6.1.1.4'
H H 0.0000 0.0000 'International Tables Vol C Tables 4.2.6.8 and 6.1.1.4'
Cl Cl 0.1484 0.1585 'International Tables Vol C Tables 4.2.6.8 and 6.1.1.4'
O O 0.0106 0.0060 'International Tables Vol C Tables 4.2.6.8 and 6.1.1.4'
P P 0.1023 0.0942 'International Tables Vol C Tables 4.2.6.8 and 6.1.1.4'
Se Se -0.0929 2.2259 'International Tables Vol C Tables 4.2.6.8 and 6.1.1.4'
W W -0.8490 6.8722 'International Tables Vol C Tables 4.2.6.8 and 6.1.1.4'

loop_
_geom_angle_atom_site_label_1
_geom_angle_atom_site_label_2
_geom_angle_atom_site_label_3
_geom_angle
_geom_angle_site_symmetry_1
_geom_angle_site_symmetry_3
_geom_angle_publ_flag
Se1 W1 Cl1 97.836(15) . . ?
Se1 W1 Cl2 94.628(14) . . ?
Se1 W1 Cl3 96.375(15) . . ?
Se1 W1 Cl4 97.047(15) . . ?
Cl1 W1 Cl2 87.552(17) . . ?
Cl3 W1 Cl1 165.577(19) . . ?
Cl3 W1 Cl2 88.861(18) . . ?
Cl3 W1 Cl4 91.204(19) . . ?
Cl4 W1 Cl1 89.494(18) . . ?
Cl4 W1 Cl2 168.244(19) . . ?
O1 W1 Se1 179.07(4) . . ?
O1 W1 Cl1 82.53(4) . . ?
O1 W1 Cl2 84.52(4) . . ?
O1 W1 Cl3 83.23(4) . . ?
O1 W1 Cl4 83.81(4) . . ?
O1 P1 C1 110.69(9) . . ?
O1 P1 C7 110.64(9) . . ?
O1 P1 C13 112.43(9) . . ?
C1 P1 C7 107.42(9) . . ?
C1 P1 C13 107.49(10) . . ?
C13 P1 C7 107.97(9) . . ?
P1 O1 W1 167.82(10) . . ?
C2 C1 P1 118.50(17) . . ?
C2 C1 C6 120.6(2) . . ?
C6 C1 P1 120.78(17) . . ?
C1 C2 H2 120.4 . . ?
C3 C2 C1 119.3(2) . . ?
C3 C2 H2 120.4 . . ?
C2 C3 H3 120.0 . . ?
C4 C3 C2 120.0(2) . . ?
C4 C3 H3 120.0 . . ?
C3 C4 H4 119.5 . . ?
C5 C4 C3 120.9(2) . . ?
C5 C4 H4 119.5 . . ?
C4 C5 H5 120.0 . . ?
C4 C5 C6 119.9(2) . . ?
C6 C5 H5 120.0 . . ?
C1 C6 H6 120.3 . . ?
C5 C6 C1 119.3(2) . . ?
C5 C6 H6 120.3 . . ?
C8 C7 P1 121.95(16) . . ?
C8 C7 C12 119.60(19) . . ?
C12 C7 P1 118.42(16) . . ?
C7 C8 H8 120.0 . . ?
C7 C8 C9 119.9(2) . . ?
C9 C8 H8 120.0 . . ?
C8 C9 H9 120.0 . . ?
C10 C9 C8 120.1(2) . . ?
C10 C9 H9 120.0 . . ?
C9 C10 H10 119.8 . . ?
C9 C10 C11 120.4(2) . . ?
C11 C10 H10 119.8 . . ?
C10 C11 H11 120.0 . . ?
C10 C11 C12 119.9(2) . . ?
C12 C11 H11 120.0 . . ?
C7 C12 H12 119.9 . . ?
C11 C12 C7 120.1(2) . . ?
C11 C12 H12 119.9 . . ?
C14 C13 P1 121.79(16) . . ?
C14 C13 C18 119.40(19) . . ?
C18 C13 P1 118.78(16) . . ?
C13 C14 H14 119.8 . . ?
C15 C14 C13 120.5(2) . . ?
C15 C14 H14 119.8 . . ?
C14 C15 H15 120.0 . . ?
C14 C15 C16 119.9(2) . . ?
C16 C15 H15 120.0 . . ?
C15 C16 H16 120.0 . . ?
C15 C16 C17 120.0(2) . . ?
C17 C16 H16 120.0 . . ?
C16 C17 H17 119.9 . . ?
C18 C17 C16 120.1(2) . . ?
C18 C17 H17 119.9 . . ?
C13 C18 H18 120.0 . . ?
C17 C18 C13 120.1(2) . . ?
C17 C18 H18 120.0 . . ?

loop_
_geom_bond_atom_site_label_1
_geom_bond_atom_site_label_2
_geom_bond_distance
_geom_bond_site_symmetry_2
_geom_bond_publ_flag
W1 Se1 2.2321(2) . ?
W1 Cl1 2.3514(5) . ?
W1 Cl2 2.3577(5) . ?
W1 Cl3 2.3217(5) . ?
W1 Cl4 2.3218(5) . ?
W1 O1 2.1669(14) . ?
P1 O1 1.5066(15) . ?
P1 C1 1.796(2) . ?
P1 C7 1.799(2) . ?
P1 C13 1.797(2) . ?
C1 C2 1.395(3) . ?
C1 C6 1.395(3) . ?
C2 H2 0.9500 . ?
C2 C3 1.392(3) . ?
C3 H3 0.9500 . ?
C3 C4 1.382(4) . ?
C4 H4 0.9500 . ?
C4 C5 1.379(4) . ?
C5 H5 0.9500 . ?
C5 C6 1.394(3) . ?
C6 H6 0.9500 . ?
C7 C8 1.392(3) . ?
C7 C12 1.397(3) . ?
C8 H8 0.9500 . ?
C8 C9 1.393(3) . ?
C9 H9 0.9500 . ?
C9 C10 1.382(3) . ?
C10 H10 0.9500 . ?
C10 C11 1.386(3) . ?
C11 H11 0.9500 . ?
C11 C12 1.388(3) . ?
C12 H12 0.9500 . ?
C13 C14 1.396(3) . ?
C13 C18 1.402(3) . ?
C14 H14 0.9500 . ?
C14 C15 1.388(3) . ?
C15 H15 0.9500 . ?
C15 C16 1.392(3) . ?
C16 H16 0.9500 . ?
C16 C17 1.396(3) . ?
C17 H17 0.9500 . ?
C17 C18 1.388(3) . ?
C18 H18 0.9500 . ?

loop_
_geom_torsion_atom_site_label_1
_geom_torsion_atom_site_label_2
_geom_torsion_atom_site_label_3
_geom_torsion_atom_site_label_4
_geom_torsion
_geom_torsion_site_symmetry_1
_geom_torsion_site_symmetry_2
_geom_torsion_site_symmetry_3
_geom_torsion_site_symmetry_4
_geom_torsion_publ_flag
P1 C1 C2 C3 -174.70(17) . . . . ?
P1 C1 C6 C5 174.39(18) . . . . ?
P1 C7 C8 C9 177.74(18) . . . . ?
P1 C7 C12 C11 -177.92(18) . . . . ?
P1 C13 C14 C15 -176.87(17) . . . . ?
P1 C13 C18 C17 176.11(16) . . . . ?
O1 P1 C1 C2 -29.5(2) . . . . ?
O1 P1 C1 C6 154.58(17) . . . . ?
O1 P1 C7 C8 157.59(18) . . . . ?
O1 P1 C7 C12 -24.2(2) . . . . ?
O1 P1 C13 C14 121.52(18) . . . . ?
O1 P1 C13 C18 -56.31(19) . . . . ?
C1 P1 O1 W1 -160.0(4) . . . . ?
C1 P1 C7 C8 36.7(2) . . . . ?
C1 P1 C7 C12 -145.16(17) . . . . ?
C1 P1 C13 C14 -116.41(18) . . . . ?
C1 P1 C13 C18 65.75(18) . . . . ?
C1 C2 C3 C4 -0.1(3) . . . . ?
C2 C1 C6 C5 -1.5(3) . . . . ?
C2 C3 C4 C5 -0.9(4) . . . . ?
C3 C4 C5 C6 0.6(4) . . . . ?
C4 C5 C6 C1 0.5(4) . . . . ?
C6 C1 C2 C3 1.3(3) . . . . ?
C7 P1 O1 W1 81.0(5) . . . . ?
C7 P1 C1 C2 91.42(18) . . . . ?
C7 P1 C1 C6 -84.53(19) . . . . ?
C7 P1 C13 C14 -0.8(2) . . . . ?
C7 P1 C13 C18 -178.64(16) . . . . ?
C7 C8 C9 C10 0.0(4) . . . . ?
C8 C7 C12 C11 0.3(3) . . . . ?
C8 C9 C10 C11 0.5(4) . . . . ?
C9 C10 C11 C12 -0.6(4) . . . . ?
C10 C11 C12 C7 0.2(4) . . . . ?
C12 C7 C8 C9 -0.4(3) . . . . ?
C13 P1 O1 W1 -39.8(5) . . . . ?
C13 P1 C1 C2 -152.61(17) . . . . ?
C13 P1 C1 C6 31.4(2) . . . . ?
C13 P1 C7 C8 -79.0(2) . . . . ?
C13 P1 C7 C12 99.19(18) . . . . ?
C13 C14 C15 C16 0.6(3) . . . . ?
C14 C13 C18 C17 -1.8(3) . . . . ?
C14 C15 C16 C17 -1.4(4) . . . . ?
C15 C16 C17 C18 0.5(3) . . . . ?
C16 C17 C18 C13 1.0(3) . . . . ?
C18 C13 C14 C15 1.0(3) . . . . ?
